data_7010031
loop_
_publ_author_name
'Long, Nicholas J.'
'Martin, Angela J.'
'White, Andrew J. P.'
'Williams, David J.'
'Fontani, Marco'
'Laschi, Franco'
'Zanello, Piero'

_publ_section_title
;
 Synthesis and characterisation of unsymmetrical metal (RuII, OsII) and
 ferrocenyl complexes of 1,3,5-triethynylbenzene
;
_journal_issue 19
_journal_name_full 'Journal of the Chemical Society, Dalton Transactions'
_journal_page_first 3387
_journal_paper_doi 10.1039/b005186l
_journal_year 2000
_chemical_formula_sum 'C86.5 H71 Cl Fe2 O1.5 P4 Ru'
_chemical_formula_weight 1506.53
_chemical_name_systematic
; 
 ? 
;
_space_group_IT_number 14
_symmetry_cell_setting monoclinic
_symmetry_space_group_name_Hall '-P 2ybc'
_symmetry_space_group_name_H-M 'P 1 21/c 1'
_atom_sites_solution_hydrogens geom
_atom_sites_solution_primary direct
_atom_sites_solution_secondary difmap
_audit_creation_method SHELXL
_cell_angle_alpha 90.00
_cell_angle_beta 109.633(8)
_cell_angle_gamma 90.00
_cell_formula_units_Z 4
_cell_length_a 33.377(4)
_cell_length_b 10.2787(10)
_cell_length_c 22.969(3)
_cell_measurement_reflns_used 30
_cell_measurement_temperature 183(2)
_cell_measurement_theta_max 29.92
_cell_measurement_theta_min 4.11
_cell_volume 7421.9(15)
_computing_cell_refinement 'Siemens XSCANS'
_computing_data_collection 'Siemens XSCANS'
_computing_data_reduction 'Siemens SHELXTL'
_computing_molecular_graphics 'Siemens SHELXTL'
_computing_publication_material 'Siemens SHELXTL'
_computing_structure_refinement 'SHELXL-93 (Sheldrick, 1993)'
_computing_structure_solution 'SHELXS-86 (Sheldrick, 1990)'
_diffrn_ambient_temperature 183(2)
_diffrn_measurement_device 'Siemens P4'
_diffrn_measurement_method '\w scans'
_diffrn_radiation_monochromator graphite
_diffrn_radiation_source 'fine-focus sealed tube'
_diffrn_radiation_type CuK\a
_diffrn_radiation_wavelength 1.54178
_diffrn_reflns_av_R_equivalents 0.1106
_diffrn_reflns_av_sigmaI/netI 0.1309
_diffrn_reflns_limit_h_max 35
_diffrn_reflns_limit_h_min -37
_diffrn_reflns_limit_k_max 11
_diffrn_reflns_limit_k_min 0
_diffrn_reflns_limit_l_max 25
_diffrn_reflns_limit_l_min 0
_diffrn_reflns_number 10144
_diffrn_reflns_theta_max 60.04
_diffrn_reflns_theta_min 1.41
_diffrn_standards_interval_count 97
_diffrn_standards_number 3
_exptl_absorpt_coefficient_mu 6.227
_exptl_absorpt_correction_T_max 1.0000
_exptl_absorpt_correction_T_min 0.4418
_exptl_absorpt_correction_type 'Lamina [1 0 0]'
_exptl_crystal_colour Yellow
_exptl_crystal_density_diffrn 1.348
_exptl_crystal_description plates
_exptl_crystal_F_000 3100
_exptl_crystal_size_max 0.23
_exptl_crystal_size_mid 0.17
_exptl_crystal_size_min 0.03
_refine_diff_density_max 1.117
_refine_diff_density_min -1.628
_refine_diff_density_rms 0.149
_refine_ls_extinction_method none
_refine_ls_goodness_of_fit_all 1.053
_refine_ls_goodness_of_fit_obs 1.159
_refine_ls_matrix_type full
_refine_ls_number_parameters 788
_refine_ls_number_reflns 8634
_refine_ls_number_restraints 30
_refine_ls_restrained_S_all 1.138
_refine_ls_restrained_S_obs 1.157
_refine_ls_R_factor_all 0.1655
_refine_ls_R_factor_obs 0.0983
_refine_ls_shift/esd_max 0.000
_refine_ls_shift/esd_mean 0.000
_refine_ls_structure_factor_coef Fsqd
_refine_ls_weighting_details 'w=1/[\s^2^(Fo^2^)+(0.1738P)^2^+0.0000P] where P=(Fo^2^+2Fc^2^)/3'
_refine_ls_weighting_scheme calc
_refine_ls_wR_factor_all 0.3165
_refine_ls_wR_factor_obs 0.2455
_reflns_number_observed 5844
_reflns_number_total 9878
_reflns_observed_criterion >2sigma(I)
_cod_data_source_file b005186l.txt
_cod_data_source_block NL9806
_cod_depositor_comments
;
The following automatic conversions were performed:
'_symmetry_cell_setting' value 'Monoclinic' changed to 'monoclinic'
according to '/home/saulius/struct/CIF-dictionaries/cif_core.dic'
dictionary named 'cif_core.dic' version 2.4.1 from 2010-06-29.

Automatic conversion script
Id: cif_fix_enum 1527 2010-12-29 10:47:43Z saulius 

The following automatic conversions were performed:

'_refine_ls_weighting_scheme' value 'calc
w=1/[\s^2^(Fo^2^)+(0.1738P)^2^+0.0000P] where P=(Fo^2^+2Fc^2^)/3' was
changed to 'calc'. New tag '_refine_ls_weighting_details' was
created. The value of the new tag was set to
'w=1/[\s^2^(Fo^2^)+(0.1738P)^2^+0.0000P] where P=(Fo^2^+2Fc^2^)/3'.

Automatic conversion script
Id: cif_fix_values 3143 2015-03-26 13:38:13Z robertas 
;
_cod_original_cell_volume 7421.8(15)
_cod_original_sg_symbol_H-M P2(1)/c
_cod_original_formula_sum 'C86.50 H71 Cl Fe2 O1.50 P4 Ru'
_cod_database_code 7010031

loop_
_symmetry_equiv_pos_as_xyz
'x, y, z'
'-x, y+1/2, -z+1/2'
'-x, -y, -z'
'x, -y-1/2, z-1/2'

loop_
_atom_site_aniso_label
_atom_site_aniso_U_11
_atom_site_aniso_U_22
_atom_site_aniso_U_33
_atom_site_aniso_U_23
_atom_site_aniso_U_13
_atom_site_aniso_U_12
Ru 0.0213(4) 0.0305(5) 0.0181(4) -0.0018(4) -0.0060(3) -0.0018(4)
Fe1 0.0303(11) 0.0443(14) 0.0579(15) 0.0015(12) -0.0153(10) 0.0006(10)
Fe2 0.0337(11) 0.0515(14) 0.0407(12) 0.0112(11) 0.0008(9) 0.0013(10)
Cl 0.0207(13) 0.045(2) 0.0331(14) -0.0030(13) -0.0002(11) -0.0046(12)
P1 0.0244(14) 0.036(2) 0.0187(13) -0.0001(12) -0.0046(11) -0.0014(12)
P2 0.0247(14) 0.034(2) 0.0231(14) 0.0009(13) -0.0074(11) -0.0027(13)
P3 0.0236(14) 0.040(2) 0.0184(13) -0.0027(13) -0.0074(11) -0.0023(12)
P4 0.0255(14) 0.033(2) 0.0229(14) 0.0021(13) -0.0054(12) -0.0004(13)
C1 0.036(7) 0.031(7) 0.045(7) -0.001(6) 0.002(6) 0.005(6)
C2 0.039(7) 0.037(8) 0.035(7) 0.000(6) 0.001(6) -0.002(6)
C3 0.027(6) 0.053(9) 0.030(6) -0.012(6) 0.000(5) -0.009(6)
C4 0.023(6) 0.047(8) 0.038(7) -0.001(6) -0.005(5) -0.010(6)
C5 0.032(7) 0.057(9) 0.032(7) -0.012(6) 0.004(6) -0.010(6)
C6 0.030(6) 0.042(8) 0.038(7) -0.001(6) 0.008(5) -0.002(6)
C7 0.020(6) 0.040(7) 0.034(6) -0.001(6) -0.001(5) -0.020(5)
C8 0.052(8) 0.010(5) 0.024(5) -0.002(5) 0.002(5) 0.011(5)
C9 0.025(6) 0.054(9) 0.039(7) 0.009(7) -0.007(6) 0.004(6)
C10 0.021(6) 0.045(8) 0.042(8) -0.006(6) -0.001(6) 0.008(5)
C11 0.032(7) 0.066(11) 0.051(9) -0.015(9) 0.013(6) -0.005(7)
C12 0.040(7) 0.039(8) 0.045(7) -0.010(7) 0.016(6) 0.000(6)
C13 0.036(7) 0.047(9) 0.054(9) 0.012(7) 0.001(7) 0.006(6)
C14 0.049(9) 0.069(11) 0.054(9) -0.002(8) 0.026(8) 0.001(8)
C15 0.035(7) 0.071(11) 0.048(8) 0.001(8) 0.017(6) 0.006(7)
C16 0.046(8) 0.060(10) 0.056(9) 0.022(8) 0.018(7) 0.020(8)
C17 0.039(7) 0.049(9) 0.049(8) 0.017(7) 0.011(6) 0.010(7)
C18 0.021(6) 0.052(9) 0.029(6) -0.014(6) 0.000(5) -0.010(6)
C19 0.038(7) 0.043(8) 0.040(7) -0.002(7) -0.002(6) -0.013(6)
C20 0.033(7) 0.074(11) 0.027(6) -0.011(7) -0.020(6) 0.007(7)
C21 0.023(6) 0.073(11) 0.027(6) 0.007(7) -0.008(5) -0.007(7)
C22 0.054(8) 0.037(8) 0.031(7) -0.008(6) 0.000(6) -0.015(6)
C23 0.040(7) 0.036(8) 0.031(6) -0.020(6) -0.016(6) -0.002(6)
C24 0.033(6) 0.043(8) 0.020(5) 0.005(6) -0.006(5) -0.002(6)
C25 0.020(5) 0.035(7) 0.032(6) 0.010(5) 0.003(5) 0.000(5)
C26 0.025(6) 0.058(10) 0.046(8) 0.001(7) -0.007(6) 0.000(6)
C27 0.055(9) 0.070(12) 0.056(10) 0.010(9) 0.026(8) 0.005(8)
C28 0.074(11) 0.041(9) 0.039(8) 0.011(7) 0.006(7) -0.001(8)
C29 0.060(10) 0.062(11) 0.032(7) -0.001(7) 0.005(7) -0.002(8)
C30 0.046(8) 0.049(9) 0.026(6) 0.004(6) -0.001(6) 0.005(7)
C31 0.048(7) 0.017(6) 0.030(6) 0.003(5) -0.001(6) 0.014(5)
C32 0.035(8) 0.081(13) 0.047(8) -0.019(9) -0.004(6) 0.016(8)
C33 0.068(12) 0.097(16) 0.057(10) 0.008(10) 0.000(9) 0.066(12)
C34 0.036(9) 0.163(26) 0.065(12) 0.019(15) 0.016(9) 0.012(13)
C35 0.041(10) 0.101(18) 0.107(18) 0.036(15) -0.001(11) 0.007(11)
C36 0.038(8) 0.045(9) 0.066(10) 0.025(8) -0.023(7) -0.006(7)
C37 0.026(6) 0.030(7) 0.031(6) -0.002(5) 0.007(5) -0.001(5)
C38 0.062(9) 0.051(9) 0.029(6) -0.006(6) 0.009(6) -0.015(7)
C39 0.047(8) 0.078(12) 0.037(7) -0.003(8) 0.007(7) -0.016(8)
C40 0.032(7) 0.088(13) 0.046(8) -0.010(9) 0.008(6) 0.011(8)
C41 0.068(11) 0.060(11) 0.076(12) -0.001(10) 0.036(10) 0.010(9)
C42 0.048(8) 0.045(9) 0.043(7) -0.004(7) 0.016(7) -0.009(7)
C43 0.017(5) 0.053(8) 0.018(5) -0.005(5) -0.007(4) -0.011(5)
C44 0.055(9) 0.053(10) 0.033(7) 0.004(7) -0.007(6) 0.026(7)
C45 0.056(10) 0.067(12) 0.053(9) 0.015(9) -0.011(8) 0.027(9)
C46 0.030(7) 0.103(15) 0.032(7) -0.013(9) -0.018(6) 0.019(9)
C47 0.035(8) 0.100(15) 0.033(7) -0.013(9) -0.008(6) -0.015(8)
C48 0.030(7) 0.062(10) 0.038(7) -0.001(7) 0.000(6) -0.008(6)
C49 0.035(7) 0.046(8) 0.027(6) -0.002(6) -0.003(5) 0.007(6)
C50 0.049(7) 0.017(6) 0.028(6) -0.004(5) -0.006(5) -0.019(6)
C51 0.041(7) 0.043(8) 0.039(7) -0.003(6) -0.001(6) 0.000(6)
C52 0.038(8) 0.048(9) 0.057(9) -0.006(8) -0.006(7) 0.005(7)
C53 0.032(8) 0.110(17) 0.050(9) -0.024(10) -0.004(7) 0.004(9)
C54 0.054(9) 0.048(10) 0.053(9) -0.003(8) -0.014(7) 0.023(8)
C55 0.051(8) 0.040(8) 0.035(7) -0.003(6) -0.006(6) 0.007(7)
C56 0.029(6) 0.047(8) 0.021(5) -0.002(6) -0.007(5) -0.001(6)
C57 0.051(8) 0.034(7) 0.039(7) 0.013(6) 0.005(6) -0.005(6)
C58 0.050(9) 0.033(8) 0.068(10) -0.007(8) 0.011(8) -0.008(7)
C59 0.104(15) 0.057(11) 0.053(10) 0.009(9) 0.043(10) -0.009(10)
C60 0.119(19) 0.119(20) 0.036(9) 0.015(11) 0.015(10) -0.042(16)
C61 0.083(12) 0.097(15) 0.020(6) 0.004(8) 0.003(7) -0.039(11)
C62 0.030(6) 0.035(7) 0.031(6) 0.011(6) 0.000(5) 0.013(5)
C63 0.044(9) 0.087(14) 0.043(8) 0.002(9) -0.004(7) 0.010(9)
C64 0.105(18) 0.094(18) 0.042(10) -0.010(10) -0.010(11) 0.062(15)
C65 0.082(15) 0.056(13) 0.103(18) -0.028(13) -0.059(14) 0.011(11)
C66 0.057(10) 0.035(9) 0.065(11) -0.003(8) -0.015(8) -0.009(7)
C67 0.037(8) 0.045(9) 0.052(9) -0.007(7) -0.006(7) 0.001(6)
C68 0.040(9) 0.051(11) 0.110(17) -0.021(11) -0.005(10) -0.005(8)
C69 0.047(10) 0.049(11) 0.112(17) 0.020(11) -0.001(10) -0.001(8)
C70 0.025(7) 0.062(11) 0.084(13) 0.026(10) -0.023(8) 0.005(7)
C71 0.050(10) 0.069(12) 0.076(12) 0.009(10) 0.011(9) -0.005(9)
C72 0.039(9) 0.056(11) 0.103(15) -0.021(11) 0.002(9) 0.012(8)
C73 0.043(8) 0.043(8) 0.048(8) 0.012(7) 0.005(7) 0.012(6)
C74 0.055(9) 0.042(9) 0.089(13) 0.015(9) 0.027(9) 0.003(7)
C75 0.059(10) 0.078(12) 0.041(8) 0.010(8) 0.025(8) 0.017(9)
C76 0.034(8) 0.075(12) 0.050(9) 0.014(9) -0.004(7) 0.007(8)
C77 0.020(6) 0.059(10) 0.056(9) 0.006(8) 0.003(6) 0.002(6)
C78 0.045(11) 0.121(23) 0.126(22) -0.043(20) -0.034(13) 0.013(13)
C79 0.073(13) 0.063(13) 0.096(16) 0.004(12) 0.032(13) 0.001(10)
C80 0.063(12) 0.114(19) 0.067(12) 0.018(13) 0.034(10) 0.038(13)
C81 0.050(10) 0.098(18) 0.099(16) -0.022(14) 0.022(11) 0.006(11)
C82 0.109(19) 0.107(20) 0.112(19) 0.067(17) 0.072(17) 0.072(17)
O90 0.111(11) 0.063(8) 0.052(7) -0.006(7) 0.016(7) -0.006(8)
C91 0.035(7) 0.064(10) 0.041(8) -0.001(8) -0.009(6) 0.003(7)
C92 0.093(15) 0.076(14) 0.044(9) 0.016(9) -0.013(9) -0.023(11)
C93 0.057(10) 0.118(18) 0.044(9) -0.011(11) 0.008(8) 0.014(11)
O95 0.096(20) 0.107(23) 0.125(24) -0.048(20) 0.066(19) -0.031(17)
C96 0.055(14) 0.040(13) 0.069(15) -0.024(12) 0.034(13) 0.014(11)
C97 0.033(14) 0.049(17) 0.094(22) -0.033(17) 0.015(15) -0.022(13)
C98 0.063(19) 0.042(17) 0.132(30) -0.012(19) 0.037(20) 0.038(15)

loop_
_atom_site_label
_atom_site_type_symbol
_atom_site_fract_x
_atom_site_fract_y
_atom_site_fract_z
_atom_site_U_iso_or_equiv
_atom_site_thermal_displace_type
_atom_site_occupancy
_atom_site_calc_flag
_atom_site_refinement_flags
_atom_site_disorder_group
Ru Ru 0.16707(3) 0.11085(9) 0.33076(4) 0.0265(3) Uani 1 d . .
Fe1 Fe 0.50413(7) 0.3317(3) 0.61694(12) 0.0518(7) Uani 1 d . .
Fe2 Fe 0.38488(7) 0.6715(3) 0.11274(11) 0.0449(6) Uani 1 d . .
Cl Cl 0.09520(8) 0.0208(3) 0.31694(13) 0.0352(7) Uani 1 d . .
P1 P 0.16004(9) -0.0233(3) 0.24491(13) 0.0292(7) Uani 1 d . .
P2 P 0.19277(9) -0.0962(3) 0.36669(13) 0.0313(7) Uani 1 d . .
P3 P 0.17985(9) 0.2382(3) 0.41842(13) 0.0309(7) Uani 1 d . .
P4 P 0.14686(9) 0.3267(3) 0.30086(14) 0.0307(7) Uani 1 d . .
C1 C 0.2936(4) 0.2980(14) 0.3348(7) 0.040(3) Uani 1 d . .
C2 C 0.3271(4) 0.3038(14) 0.3925(6) 0.040(3) Uani 1 d . .
C3 C 0.3638(4) 0.3817(16) 0.3979(6) 0.039(3) Uani 1 d . .
C4 C 0.3670(4) 0.4466(15) 0.3477(7) 0.040(3) Uani 1 d . .
C5 C 0.3335(4) 0.4404(16) 0.2906(6) 0.042(3) Uani 1 d . .
C6 C 0.2983(4) 0.3669(14) 0.2839(6) 0.038(3) Uani 1 d . .
C7 C 0.2565(4) 0.2321(13) 0.3309(6) 0.034(3) Uani 1 d . .
C8 C 0.2227(4) 0.1785(11) 0.3298(5) 0.031(3) Uani 1 d . .
C9 C 0.3956(4) 0.3922(16) 0.4583(7) 0.044(3) Uani 1 d . .
C10 C 0.4219(4) 0.4100(14) 0.5080(7) 0.039(3) Uani 1 d . .
C11 C 0.3366(4) 0.5208(18) 0.2413(8) 0.050(4) Uani 1 d . .
C12 C 0.3377(4) 0.5986(15) 0.2020(7) 0.041(3) Uani 1 d . .
C13 C 0.1978(2) 0.0634(9) 0.1622(4) 0.049(4) Uani 1 d G .
H13A H 0.1738(2) 0.1192(9) 0.1482(4) 0.059 Uiso 1 calc R .
C14 C 0.2293(3) 0.0694(10) 0.1352(4) 0.055(4) Uani 1 d G .
H14A H 0.2268(4) 0.1294(13) 0.1027(6) 0.066 Uiso 1 calc R .
C15 C 0.2645(3) -0.0122(11) 0.1557(4) 0.051(4) Uani 1 d G .
H15A H 0.2860(3) -0.0081(15) 0.1372(6) 0.061 Uiso 1 calc R .
C16 C 0.2681(3) -0.1000(10) 0.2032(5) 0.054(4) Uani 1 d G .
H16A H 0.2922(3) -0.1559(14) 0.2173(7) 0.064 Uiso 1 calc R .
C17 C 0.2367(3) -0.1061(9) 0.2303(4) 0.046(3) Uani 1 d G .
H17A H 0.2392(4) -0.1661(13) 0.2628(6) 0.056 Uiso 1 calc R .
C18 C 0.2015(2) -0.0244(9) 0.2097(4) 0.036(3) Uani 1 d G .
C19 C 0.0787(3) 0.0368(7) 0.1624(4) 0.044(3) Uani 1 d G .
H19A H 0.0807(3) 0.1136(7) 0.1862(4) 0.053 Uiso 1 calc R .
C20 C 0.0426(2) 0.0145(9) 0.1111(4) 0.052(4) Uani 1 d G .
H20A H 0.0201(3) 0.0760(12) 0.1000(6) 0.063 Uiso 1 calc R .
C21 C 0.0396(2) -0.0979(9) 0.0762(3) 0.045(4) Uani 1 d G .
H21A H 0.0150(3) -0.1131(13) 0.0412(5) 0.054 Uiso 1 calc R .
C22 C 0.0726(3) -0.1879(8) 0.0925(4) 0.044(3) Uani 1 d G .
H22A H 0.0705(4) -0.2647(9) 0.0687(5) 0.053 Uiso 1 calc R .
C23 C 0.1086(2) -0.1656(8) 0.1438(4) 0.043(3) Uani 1 d G .
H23A H 0.1312(3) -0.2271(10) 0.1549(6) 0.051 Uiso 1 calc R .
C24 C 0.1117(2) -0.0532(8) 0.1787(3) 0.036(3) Uani 1 d G .
C25 C 0.1662(4) -0.1731(13) 0.2916(6) 0.030(3) Uani 1 d . .
H25A H 0.1385(4) -0.2123(13) 0.2888(6) 0.036 Uiso 1 calc R .
H25B H 0.1844(4) -0.2386(13) 0.2810(6) 0.036 Uiso 1 calc R .
C26 C 0.1374(2) -0.2238(11) 0.4179(3) 0.048(4) Uani 1 d G .
H26A H 0.1158(2) -0.2111(11) 0.3791(3) 0.057 Uiso 1 calc R .
C27 C 0.1276(2) -0.2802(12) 0.4665(5) 0.059(4) Uani 1 d G .
H27A H 0.0992(3) -0.3060(17) 0.4608(6) 0.070 Uiso 1 calc R .
C28 C 0.1593(3) -0.2988(11) 0.5233(4) 0.055(4) Uani 1 d G .
H28A H 0.1526(4) -0.3374(15) 0.5565(5) 0.066 Uiso 1 calc R .
C29 C 0.2009(3) -0.2611(11) 0.5316(3) 0.054(4) Uani 1 d G .
H29A H 0.2225(4) -0.2738(16) 0.5704(4) 0.065 Uiso 1 calc R .
C30 C 0.2107(2) -0.2047(10) 0.4830(4) 0.044(3) Uani 1 d G .
H30A H 0.2391(2) -0.1789(15) 0.4887(5) 0.053 Uiso 1 calc R .
C31 C 0.1790(3) -0.1861(9) 0.4262(3) 0.035(3) Uani 1 d G .
C32 C 0.2563(3) -0.2769(8) 0.3787(5) 0.059(5) Uani 1 d G .
H32A H 0.2338(3) -0.3386(8) 0.3699(5) 0.070 Uiso 1 calc R .
C33 C 0.2973(4) -0.3175(10) 0.3856(6) 0.079(7) Uani 1 d G .
H33A H 0.3030(5) -0.4069(11) 0.3814(8) 0.095 Uiso 1 calc R .
C34 C 0.3302(2) -0.2271(15) 0.3986(6) 0.088(8) Uani 1 d G .
H34A H 0.3582(3) -0.2548(19) 0.4033(9) 0.106 Uiso 1 calc R .
C35 C 0.3219(3) -0.0962(13) 0.4048(6) 0.089(7) Uani 1 d G .
H35A H 0.3444(3) -0.0345(16) 0.4136(9) 0.107 Uiso 1 calc R .
C36 C 0.2809(3) -0.0556(8) 0.3979(5) 0.060(5) Uani 1 d G .
H36A H 0.2752(4) 0.0338(8) 0.4021(8) 0.072 Uiso 1 calc R .
C37 C 0.2480(2) -0.1460(8) 0.3849(4) 0.030(3) Uani 1 d G .
C38 C 0.1152(3) 0.1433(7) 0.4574(4) 0.049(4) Uani 1 d G .
H38A H 0.1191(3) 0.0640(7) 0.4388(4) 0.059 Uiso 1 calc R .
C39 C 0.0841(3) 0.1521(9) 0.4850(5) 0.056(4) Uani 1 d G .
H39A H 0.0668(4) 0.0789(12) 0.4853(7) 0.067 Uiso 1 calc R .
C40 C 0.0782(3) 0.2681(11) 0.5123(5) 0.057(4) Uani 1 d G .
H40A H 0.0570(4) 0.2742(15) 0.5311(7) 0.068 Uiso 1 calc R .
C41 C 0.1035(3) 0.3753(9) 0.5119(5) 0.065(5) Uani 1 d G .
H41A H 0.0996(5) 0.4546(10) 0.5305(7) 0.078 Uiso 1 calc R .
C42 C 0.1347(3) 0.3665(8) 0.4842(5) 0.045(3) Uani 1 d G .
H42A H 0.1519(4) 0.4397(9) 0.4840(7) 0.054 Uiso 1 calc R .
C43 C 0.1405(2) 0.2505(9) 0.4570(4) 0.032(3) Uani 1 d G .
C44 C 0.2315(3) 0.1395(9) 0.5298(4) 0.053(4) Uani 1 d G .
H44A H 0.2081(3) 0.0832(9) 0.5254(4) 0.063 Uiso 1 calc R .
C45 C 0.2681(3) 0.1289(10) 0.5812(4) 0.066(5) Uani 1 d G .
H45A H 0.2698(4) 0.0654(14) 0.6120(5) 0.079 Uiso 1 calc R .
C46 C 0.3024(2) 0.2114(12) 0.5877(4) 0.062(5) Uani 1 d G .
H46A H 0.3274(3) 0.2041(17) 0.6229(5) 0.075 Uiso 1 calc R .
C47 C 0.3000(2) 0.3044(11) 0.5427(4) 0.061(5) Uani 1 d G .
H47A H 0.3234(3) 0.3607(15) 0.5471(6) 0.073 Uiso 1 calc R .
C48 C 0.2633(3) 0.3150(9) 0.4913(4) 0.046(4) Uani 1 d G .
H48A H 0.2617(4) 0.3785(12) 0.4605(5) 0.056 Uiso 1 calc R .
C49 C 0.2291(2) 0.2325(9) 0.4848(3) 0.039(3) Uani 1 d G .
C50 C 0.1777(4) 0.3906(12) 0.3786(6) 0.036(3) Uani 1 d . .
H50A H 0.2062(4) 0.4226(12) 0.3811(6) 0.043 Uiso 1 calc R .
H50B H 0.1621(4) 0.4588(12) 0.3928(6) 0.043 Uiso 1 calc R .
C51 C 0.0659(3) 0.3395(7) 0.3104(4) 0.045(3) Uani 1 d G .
H51A H 0.0715(3) 0.2540(7) 0.3268(4) 0.053 Uiso 1 calc R .
C52 C 0.0280(2) 0.4011(10) 0.3068(5) 0.053(4) Uani 1 d G .
H52A H 0.0078(3) 0.3577(14) 0.3207(7) 0.064 Uiso 1 calc R .
C53 C 0.0198(2) 0.5262(10) 0.2828(5) 0.069(6) Uani 1 d G .
H53A H -0.0061(3) 0.5683(14) 0.2803(7) 0.083 Uiso 1 calc R .
C54 C 0.0493(3) 0.5898(8) 0.2623(5) 0.060(5) Uani 1 d G .
H54A H 0.0437(4) 0.6753(9) 0.2459(7) 0.072 Uiso 1 calc R .
C55 C 0.0872(3) 0.5282(8) 0.2659(4) 0.047(4) Uani 1 d G .
H55A H 0.1074(4) 0.5717(12) 0.2520(6) 0.057 Uiso 1 calc R .
C56 C 0.0954(2) 0.4031(8) 0.2899(4) 0.036(3) Uani 1 d G .
C57 C 0.1989(3) 0.4899(9) 0.2564(3) 0.044(3) Uani 1 d G .
H57A H 0.2152(3) 0.5075(9) 0.2983(3) 0.052 Uiso 1 calc R .
C58 C 0.2104(3) 0.5451(10) 0.2091(5) 0.053(4) Uani 1 d G .
H58A H 0.2346(4) 0.6005(14) 0.2186(7) 0.063 Uiso 1 calc R .
C59 C 0.1866(4) 0.5194(12) 0.1478(4) 0.067(5) Uani 1 d G .
H59A H 0.1945(6) 0.5571(17) 0.1154(5) 0.081 Uiso 1 calc R .
C60 C 0.1513(4) 0.4383(14) 0.1338(3) 0.094(8) Uani 1 d G .
H60A H 0.1351(6) 0.4207(20) 0.0919(3) 0.112 Uiso 1 calc R .
C61 C 0.1398(3) 0.3830(12) 0.1811(4) 0.070(6) Uani 1 d G .
H61A H 0.1157(4) 0.3276(17) 0.1715(6) 0.085 Uiso 1 calc R .
C62 C 0.1636(3) 0.4088(9) 0.2424(3) 0.035(3) Uani 1 d G .
C63 C 0.4467(5) 0.3768(22) 0.6235(8) 0.063(5) Uani 1 d . .
H63A H 0.4257(5) 0.3164(22) 0.6258(8) 0.075 Uiso 1 calc R .
C64 C 0.4806(8) 0.4331(26) 0.6743(9) 0.089(8) Uani 1 d . .
H64A H 0.4856(8) 0.4161(26) 0.7168(9) 0.107 Uiso 1 calc R .
C65 C 0.5051(8) 0.5168(22) 0.6513(13) 0.103(10) Uani 1 d . .
H65A H 0.5296(8) 0.5641(22) 0.6750(13) 0.124 Uiso 1 calc R .
C66 C 0.4861(5) 0.5171(16) 0.5851(9) 0.062(5) Uani 1 d . .
H66A H 0.4955(5) 0.5666(16) 0.5571(9) 0.074 Uiso 1 calc R .
C67 C 0.4515(5) 0.4319(16) 0.5692(8) 0.050(4) Uani 1 d . .
C68 C 0.5052(6) 0.1385(19) 0.6042(12) 0.075(6) Uani 1 d . .
H68A H 0.4820(6) 0.0802(19) 0.5978(12) 0.089 Uiso 1 calc R .
C69 C 0.5348(6) 0.1719(19) 0.6630(12) 0.076(6) Uani 1 d . .
H69A H 0.5347(6) 0.1425(19) 0.7022(12) 0.092 Uiso 1 calc R .
C70 C 0.5640(5) 0.2568(19) 0.6516(9) 0.067(6) Uani 1 d . .
H70A H 0.5876(5) 0.2957(19) 0.6823(9) 0.081 Uiso 1 calc R .
C71 C 0.5531(6) 0.2757(20) 0.5873(10) 0.068(5) Uani 1 d . .
H71A H 0.5684(6) 0.3273(20) 0.5675(10) 0.081 Uiso 1 calc R .
C72 C 0.5148(5) 0.2033(19) 0.5567(11) 0.072(6) Uani 1 d . .
H72A H 0.4993(5) 0.2001(19) 0.5137(11) 0.086 Uiso 1 calc R .
C73 C 0.3692(5) 0.7986(15) 0.1675(7) 0.047(4) Uani 1 d . .
H73A H 0.3874(5) 0.8271(15) 0.2069(7) 0.057 Uiso 1 calc R .
C74 C 0.3645(5) 0.8601(17) 0.1100(10) 0.061(5) Uani 1 d . .
H74A H 0.3784(5) 0.9368(17) 0.1036(10) 0.073 Uiso 1 calc R .
C75 C 0.3346(5) 0.7824(19) 0.0637(7) 0.057(4) Uani 1 d . .
H75A H 0.3260(5) 0.7960(19) 0.0203(7) 0.069 Uiso 1 calc R .
C76 C 0.3205(5) 0.6847(19) 0.0929(8) 0.058(4) Uani 1 d . .
H76A H 0.2989(5) 0.6239(19) 0.0726(8) 0.069 Uiso 1 calc R .
C77 C 0.3422(4) 0.6871(17) 0.1562(8) 0.048(4) Uani 1 d . .
C78 C 0.4446(7) 0.6144(31) 0.1551(15) 0.113(11) Uani 1 d . .
H78A H 0.4624(7) 0.6441(31) 0.1944(15) 0.135 Uiso 1 calc R .
C79 C 0.4415(7) 0.6711(22) 0.1001(12) 0.076(6) Uani 1 d . .
H79A H 0.4559(7) 0.7474(22) 0.0945(12) 0.091 Uiso 1 calc R .
C80 C 0.4147(6) 0.5995(26) 0.0559(10) 0.078(7) Uani 1 d . .
H80A H 0.4079(6) 0.6160(26) 0.0129(10) 0.094 Uiso 1 calc R .
C81 C 0.3983(6) 0.5011(25) 0.0791(12) 0.083(7) Uani 1 d . .
H81A H 0.3778(6) 0.4397(25) 0.0562(12) 0.100 Uiso 1 calc R .
C82 C 0.4178(9) 0.5063(28) 0.1454(13) 0.100(10) Uani 1 d . .
H82A H 0.4135(9) 0.4497(28) 0.1754(13) 0.121 Uiso 1 calc R .
O90 O 0.0150(5) -0.3245(13) -0.0403(6) 0.078(4) Uani 1 d D .
C91 C 0.0035(4) -0.3843(17) -0.0880(7) 0.052(4) Uani 1 d D .
C92 C -0.0199(7) -0.5049(20) -0.0969(8) 0.080(7) Uani 1 d D .
H92A H -0.0053(7) -0.5710(20) -0.1131(8) 0.120 Uiso 1 d R .
H92B H -0.0487(7) -0.4913(20) -0.1263(8) 0.120 Uiso 1 d R .
H92C H -0.0217(7) -0.5341(20) -0.0572(8) 0.120 Uiso 1 d R .
C93 C 0.0132(6) -0.3308(23) -0.1400(8) 0.075(6) Uani 1 d D .
H93A H -0.0131(6) -0.3218(23) -0.1754(8) 0.113 Uiso 1 d R .
H93B H 0.0328(6) -0.3892(23) -0.1509(8) 0.113 Uiso 1 d R .
H93C H 0.0266(6) -0.2453(23) -0.1288(8) 0.113 Uiso 1 d R .
O95 O 0.4245(10) 0.2313(32) 0.2664(15) 0.102(11) Uani 0.50 d PDU .
C96 C 0.4113(8) 0.1629(27) 0.2961(13) 0.052(8) Uani 0.50 d PDU .
C97 C 0.3708(8) 0.0931(32) 0.2734(17) 0.061(9) Uani 0.50 d PDU .
H97A H 0.3479(8) 0.1505(32) 0.2756(17) 0.091 Uiso 0.50 d PR .
H97B H 0.3720(8) 0.0158(32) 0.2989(17) 0.091 Uiso 0.50 d PR .
H97C H 0.3653(8) 0.0666(32) 0.2304(17) 0.091 Uiso 0.50 d PR .
C98 C 0.4345(10) 0.1505(31) 0.3611(15) 0.078(12) Uani 0.50 d PDU .
H98A H 0.4533(10) 0.0744(31) 0.3681(15) 0.117 Uiso 0.50 d PR .
H98B H 0.4145(10) 0.1395(31) 0.3837(15) 0.117 Uiso 0.50 d PR .
H98C H 0.4516(10) 0.2289(31) 0.3759(15) 0.117 Uiso 0.50 d PR .

loop_
_atom_type_symbol
_atom_type_description
_atom_type_scat_dispersion_real
_atom_type_scat_dispersion_imag
_atom_type_scat_source
C C 0.0181 0.0091 'International Tables Vol C Tables 4.2.6.8 and 6.1.1.4'
H H 0.0000 0.0000 'International Tables Vol C Tables 4.2.6.8 and 6.1.1.4'
O O 0.0492 0.0322 'International Tables Vol C Tables 4.2.6.8 and 6.1.1.4'
P P 0.2955 0.4335 'International Tables Vol C Tables 4.2.6.8 and 6.1.1.4'
Cl Cl 0.3639 0.7018 'International Tables Vol C Tables 4.2.6.8 and 6.1.1.4'
Fe Fe -1.1336 3.1974 'International Tables Vol C Tables 4.2.6.8 and 6.1.1.4'
Ru Ru 0.0552 3.2960 'International Tables Vol C Tables 4.2.6.8 and 6.1.1.4'

loop_
_geom_angle_atom_site_label_1
_geom_angle_atom_site_label_2
_geom_angle_atom_site_label_3
_geom_angle
_geom_angle_site_symmetry_1
_geom_angle_site_symmetry_3
_geom_angle_publ_flag
C8 Ru P3 84.9(3) . . ?
C8 Ru P2 95.1(3) . . ?
P3 Ru P2 105.59(11) . . ?
C8 Ru P1 91.5(3) . . ?
P3 Ru P1 175.28(11) . . ?
P2 Ru P1 71.57(11) . . ?
C8 Ru P4 81.0(3) . . ?
P3 Ru P4 70.85(11) . . ?
P2 Ru P4 174.89(11) . . ?
P1 Ru P4 111.71(11) . . ?
C8 Ru Cl 172.4(3) . . ?
P3 Ru Cl 102.07(11) . . ?
P2 Ru Cl 85.99(11) . . ?
P1 Ru Cl 81.65(11) . . ?
P4 Ru Cl 98.28(11) . . ?
C68 Fe1 C67 118.8(7) . . ?
C68 Fe1 C72 40.7(9) . . ?
C67 Fe1 C72 106.4(7) . . ?
C68 Fe1 C63 107.5(9) . . ?
C67 Fe1 C63 41.4(7) . . ?
C72 Fe1 C63 125.9(7) . . ?
C68 Fe1 C64 129.2(12) . . ?
C67 Fe1 C64 68.5(7) . . ?
C72 Fe1 C64 166.0(11) . . ?
C63 Fe1 C64 41.7(9) . . ?
C68 Fe1 C69 41.2(9) . . ?
C67 Fe1 C69 153.0(7) . . ?
C72 Fe1 C69 69.9(10) . . ?
C63 Fe1 C69 118.0(9) . . ?
C64 Fe1 C69 108.3(10) . . ?
C68 Fe1 C70 67.7(8) . . ?
C67 Fe1 C70 165.4(8) . . ?
C72 Fe1 C70 69.3(8) . . ?
C63 Fe1 C70 152.4(8) . . ?
C64 Fe1 C70 118.8(8) . . ?
C69 Fe1 C70 40.2(7) . . ?
C68 Fe1 C71 67.7(9) . . ?
C67 Fe1 C71 127.5(8) . . ?
C72 Fe1 C71 41.4(7) . . ?
C63 Fe1 C71 165.3(7) . . ?
C64 Fe1 C71 151.9(10) . . ?
C69 Fe1 C71 68.2(9) . . ?
C70 Fe1 C71 40.3(8) . . ?
C68 Fe1 C65 166.4(12) . . ?
C67 Fe1 C65 68.5(7) . . ?
C72 Fe1 C65 151.7(13) . . ?
C63 Fe1 C65 69.7(11) . . ?
C64 Fe1 C65 40.2(11) . . ?
C69 Fe1 C65 127.4(9) . . ?
C70 Fe1 C65 108.2(8) . . ?
C71 Fe1 C65 118.3(11) . . ?
C68 Fe1 C66 151.8(8) . . ?
C67 Fe1 C66 40.1(7) . . ?
C72 Fe1 C66 117.2(9) . . ?
C63 Fe1 C66 69.1(9) . . ?
C64 Fe1 C66 68.0(10) . . ?
C69 Fe1 C66 165.6(7) . . ?
C70 Fe1 C66 128.3(7) . . ?
C71 Fe1 C66 108.1(8) . . ?
C65 Fe1 C66 40.9(9) . . ?
C78 Fe2 C73 108.4(9) . . ?
C78 Fe2 C77 123.0(12) . . ?
C73 Fe2 C77 41.8(6) . . ?
C78 Fe2 C79 39.8(11) . . ?
C73 Fe2 C79 123.4(8) . . ?
C77 Fe2 C79 159.3(9) . . ?
C78 Fe2 C82 40.7(11) . . ?
C73 Fe2 C82 122.6(9) . . ?
C77 Fe2 C82 105.7(8) . . ?
C79 Fe2 C82 68.4(10) . . ?
C78 Fe2 C81 67.5(10) . . ?
C73 Fe2 C81 160.6(9) . . ?
C77 Fe2 C81 123.1(9) . . ?
C79 Fe2 C81 66.6(9) . . ?
C82 Fe2 C81 41.8(11) . . ?
C78 Fe2 C75 160.5(12) . . ?
C73 Fe2 C75 68.9(6) . . ?
C77 Fe2 C75 68.7(6) . . ?
C79 Fe2 C75 124.4(8) . . ?
C82 Fe2 C75 157.2(12) . . ?
C81 Fe2 C75 121.4(9) . . ?
C78 Fe2 C80 65.2(11) . . ?
C73 Fe2 C80 158.6(9) . . ?
C77 Fe2 C80 159.3(9) . . ?
C79 Fe2 C80 38.4(9) . . ?
C82 Fe2 C80 67.1(9) . . ?
C81 Fe2 C80 38.7(9) . . ?
C75 Fe2 C80 109.9(7) . . ?
C78 Fe2 C76 158.9(12) . . ?
C73 Fe2 C76 67.7(7) . . ?
C77 Fe2 C76 40.1(6) . . ?
C79 Fe2 C76 159.7(9) . . ?
C82 Fe2 C76 122.5(10) . . ?
C81 Fe2 C76 108.8(8) . . ?
C75 Fe2 C76 39.5(7) . . ?
C80 Fe2 C76 125.9(8) . . ?
C78 Fe2 C74 124.2(10) . . ?
C73 Fe2 C74 41.2(7) . . ?
C77 Fe2 C74 69.8(7) . . ?
C79 Fe2 C74 108.5(8) . . ?
C82 Fe2 C74 159.8(12) . . ?
C81 Fe2 C74 157.0(10) . . ?
C75 Fe2 C74 41.1(7) . . ?
C80 Fe2 C74 123.7(9) . . ?
C76 Fe2 C74 67.5(7) . . ?
C18 P1 C24 102.7(4) . . ?
C18 P1 C25 107.4(5) . . ?
C24 P1 C25 103.7(5) . . ?
C18 P1 Ru 119.9(3) . . ?
C24 P1 Ru 127.3(3) . . ?
C25 P1 Ru 92.4(4) . . ?
C37 P2 C25 103.1(5) . . ?
C37 P2 C31 100.1(4) . . ?
C25 P2 C31 108.7(5) . . ?
C37 P2 Ru 124.0(3) . . ?
C25 P2 Ru 93.2(4) . . ?
C31 P2 Ru 124.6(3) . . ?
C50 P3 C43 105.9(6) . . ?
C50 P3 C49 108.8(5) . . ?
C43 P3 C49 101.0(4) . . ?
C50 P3 Ru 94.9(4) . . ?
C43 P3 Ru 120.6(3) . . ?
C49 P3 Ru 123.9(4) . . ?
C62 P4 C56 101.9(4) . . ?
C62 P4 C50 109.7(5) . . ?
C56 P4 C50 99.9(6) . . ?
C62 P4 Ru 121.5(4) . . ?
C56 P4 Ru 127.5(3) . . ?
C50 P4 Ru 92.3(4) . . ?
C7 C1 C6 122.3(13) . . ?
C7 C1 C2 119.0(14) . . ?
C6 C1 C2 118.6(13) . . ?
C1 C2 C3 119.1(13) . . ?
C4 C3 C2 120.4(12) . . ?
C4 C3 C9 122.4(12) . . ?
C2 C3 C9 117.2(13) . . ?
C3 C4 C5 119.9(12) . . ?
C6 C5 C4 121.1(14) . . ?
C6 C5 C11 121.3(13) . . ?
C4 C5 C11 117.5(13) . . ?
C5 C6 C1 120.9(13) . . ?
C8 C7 C1 176.1(15) . . ?
C7 C8 Ru 174.0(11) . . ?
C10 C9 C3 175.5(18) . . ?
C9 C10 C67 176.7(16) . . ?
C12 C11 C5 173.5(17) . . ?
C11 C12 C77 175.5(14) . . ?
C14 C13 C18 120.0 . . ?
C13 C14 C15 120.0 . . ?
C16 C15 C14 120.0 . . ?
C15 C16 C17 120.0 . . ?
C18 C17 C16 120.0 . . ?
C17 C18 C13 120.0 . . ?
C17 C18 P1 122.3(5) . . ?
C13 C18 P1 117.7(5) . . ?
C20 C19 C24 120.0 . . ?
C21 C20 C19 120.0 . . ?
C20 C21 C22 120.0 . . ?
C23 C22 C21 120.0 . . ?
C22 C23 C24 120.0 . . ?
C23 C24 C19 120.0 . . ?
C23 C24 P1 119.4(5) . . ?
C19 C24 P1 120.6(5) . . ?
P2 C25 P1 96.4(6) . . ?
C27 C26 C31 120.0 . . ?
C28 C27 C26 120.0 . . ?
C29 C28 C27 120.0 . . ?
C28 C29 C30 120.0 . . ?
C31 C30 C29 120.0 . . ?
C30 C31 C26 120.0 . . ?
C30 C31 P2 117.8(5) . . ?
C26 C31 P2 121.9(5) . . ?
C33 C32 C37 120.0 . . ?
C34 C33 C32 120.0 . . ?
C33 C34 C35 120.0 . . ?
C36 C35 C34 120.0 . . ?
C35 C36 C37 120.0 . . ?
C36 C37 C32 120.0 . . ?
C36 C37 P2 121.7(5) . . ?
C32 C37 P2 117.9(5) . . ?
C39 C38 C43 120.0 . . ?
C38 C39 C40 120.0 . . ?
C41 C40 C39 120.0 . . ?
C40 C41 C42 120.0 . . ?
C43 C42 C41 120.0 . . ?
C42 C43 C38 120.0 . . ?
C42 C43 P3 120.7(5) . . ?
C38 C43 P3 119.2(5) . . ?
C45 C44 C49 120.0 . . ?
C46 C45 C44 120.0 . . ?
C47 C46 C45 120.0 . . ?
C46 C47 C48 120.0 . . ?
C49 C48 C47 120.0 . . ?
C48 C49 C44 120.0 . . ?
C48 C49 P3 123.1(5) . . ?
C44 C49 P3 116.9(5) . . ?
P3 C50 P4 95.5(6) . . ?
C52 C51 C56 120.0 . . ?
C53 C52 C51 120.0 . . ?
C54 C53 C52 120.0 . . ?
C53 C54 C55 120.0 . . ?
C54 C55 C56 120.0 . . ?
C55 C56 C51 120.0 . . ?
C55 C56 P4 120.3(5) . . ?
C51 C56 P4 119.5(5) . . ?
C58 C57 C62 120.0 . . ?
C59 C58 C57 120.0 . . ?
C60 C59 C58 120.0 . . ?
C61 C60 C59 120.0 . . ?
C62 C61 C60 120.0 . . ?
C61 C62 C57 120.0 . . ?
C61 C62 P4 116.5(5) . . ?
C57 C62 P4 123.5(5) . . ?
C67 C63 C64 104.9(19) . . ?
C67 C63 Fe1 68.8(10) . . ?
C64 C63 Fe1 69.3(11) . . ?
C65 C64 C63 109.8(19) . . ?
C65 C64 Fe1 70.8(14) . . ?
C63 C64 Fe1 68.9(11) . . ?
C64 C65 C66 107.0(17) . . ?
C64 C65 Fe1 69.0(12) . . ?
C66 C65 Fe1 69.6(11) . . ?
C67 C66 C65 107.9(20) . . ?
C67 C66 Fe1 68.2(10) . . ?
C65 C66 Fe1 69.5(11) . . ?
C66 C67 C63 110.3(16) . . ?
C66 C67 C10 126.1(17) . . ?
C63 C67 C10 123.3(15) . . ?
C66 C67 Fe1 71.6(10) . . ?
C63 C67 Fe1 69.9(9) . . ?
C10 C67 Fe1 129.8(12) . . ?
C72 C68 C69 110.9(18) . . ?
C72 C68 Fe1 70.4(12) . . ?
C69 C68 Fe1 70.3(11) . . ?
C70 C69 C68 106.1(21) . . ?
C70 C69 Fe1 70.1(10) . . ?
C68 C69 Fe1 68.5(11) . . ?
C69 C70 C71 109.4(18) . . ?
C69 C70 Fe1 69.7(10) . . ?
C71 C70 Fe1 70.4(10) . . ?
C70 C71 C72 108.2(19) . . ?
C70 C71 Fe1 69.2(11) . . ?
C72 C71 Fe1 68.3(11) . . ?
C68 C72 C71 105.3(19) . . ?
C68 C72 Fe1 69.0(12) . . ?
C71 C72 Fe1 70.3(12) . . ?
C74 C73 C77 108.7(15) . . ?
C74 C73 Fe2 71.2(10) . . ?
C77 C73 Fe2 69.2(9) . . ?
C73 C74 C75 105.9(15) . . ?
C73 C74 Fe2 67.6(9) . . ?
C75 C74 Fe2 68.7(10) . . ?
C76 C75 C74 108.2(15) . . ?
C76 C75 Fe2 70.9(10) . . ?
C74 C75 Fe2 70.2(10) . . ?
C75 C76 C77 110.8(16) . . ?
C75 C76 Fe2 69.6(10) . . ?
C77 C76 Fe2 68.3(8) . . ?
C76 C77 C73 106.2(15) . . ?
C76 C77 C12 127.6(15) . . ?
C73 C77 C12 126.2(14) . . ?
C76 C77 Fe2 71.6(10) . . ?
C73 C77 Fe2 69.0(8) . . ?
C12 C77 Fe2 125.6(11) . . ?
C79 C78 C82 110.4(23) . . ?
C79 C78 Fe2 70.7(14) . . ?
C82 C78 Fe2 71.0(12) . . ?
C80 C79 C78 107.1(22) . . ?
C80 C79 Fe2 71.7(12) . . ?
C78 C79 Fe2 69.4(13) . . ?
C79 C80 C81 111.9(21) . . ?
C79 C80 Fe2 69.9(13) . . ?
C81 C80 Fe2 70.5(12) . . ?
C80 C81 C82 106.9(22) . . ?
C80 C81 Fe2 70.8(14) . . ?
C82 C81 Fe2 69.1(13) . . ?
C78 C82 C81 103.6(22) . . ?
C78 C82 Fe2 68.3(13) . . ?
C81 C82 Fe2 69.1(13) . . ?
O90 C91 C92 124.0(16) . . ?
O90 C91 C93 117.8(17) . . ?
C92 C91 C93 118.2(15) . . ?
O95 C96 C98 118.9(25) . . ?
O95 C96 C97 125.0(26) . . ?
C98 C96 C97 116.0(23) . . ?

loop_
_geom_bond_atom_site_label_1
_geom_bond_atom_site_label_2
_geom_bond_distance
_geom_bond_site_symmetry_2
_geom_bond_publ_flag
Ru C8 1.989(14) . ?
Ru P3 2.318(3) . ?
Ru P2 2.339(4) . ?
Ru P1 2.352(3) . ?
Ru P4 2.354(3) . ?
Ru Cl 2.490(3) . ?
Fe1 C68 2.01(2) . ?
Fe1 C67 2.01(2) . ?
Fe1 C72 2.03(2) . ?
Fe1 C63 2.03(2) . ?
Fe1 C64 2.03(2) . ?
Fe1 C69 2.03(2) . ?
Fe1 C70 2.038(15) . ?
Fe1 C71 2.05(2) . ?
Fe1 C65 2.06(2) . ?
Fe1 C66 2.06(2) . ?
Fe2 C78 1.99(2) . ?
Fe2 C73 2.00(2) . ?
Fe2 C77 2.002(15) . ?
Fe2 C79 2.01(2) . ?
Fe2 C82 2.02(2) . ?
Fe2 C81 2.02(2) . ?
Fe2 C75 2.03(2) . ?
Fe2 C80 2.03(2) . ?
Fe2 C76 2.05(2) . ?
Fe2 C74 2.05(2) . ?
P1 C18 1.822(7) . ?
P1 C24 1.835(6) . ?
P1 C25 1.848(12) . ?
P2 C37 1.822(7) . ?
P2 C25 1.832(13) . ?
P2 C31 1.833(7) . ?
P3 C50 1.802(13) . ?
P3 C43 1.820(7) . ?
P3 C49 1.829(6) . ?
P4 C62 1.825(7) . ?
P4 C56 1.826(7) . ?
P4 C50 1.856(12) . ?
C1 C7 1.39(2) . ?
C1 C6 1.42(2) . ?
C1 C2 1.42(2) . ?
C2 C3 1.44(2) . ?
C3 C4 1.37(2) . ?
C3 C9 1.44(2) . ?
C4 C5 1.41(2) . ?
C5 C6 1.36(2) . ?
C5 C11 1.44(2) . ?
C7 C8 1.25(2) . ?
C9 C10 1.20(2) . ?
C10 C67 1.44(2) . ?
C11 C12 1.21(2) . ?
C12 C77 1.44(2) . ?
C13 C14 1.39 . ?
C13 C18 1.39 . ?
C14 C15 1.39 . ?
C15 C16 1.39 . ?
C16 C17 1.39 . ?
C17 C18 1.39 . ?
C19 C20 1.39 . ?
C19 C24 1.39 . ?
C20 C21 1.39 . ?
C21 C22 1.39 . ?
C22 C23 1.39 . ?
C23 C24 1.39 . ?
C26 C27 1.39 . ?
C26 C31 1.39 . ?
C27 C28 1.39 . ?
C28 C29 1.39 . ?
C29 C30 1.39 . ?
C30 C31 1.39 . ?
C32 C33 1.39 . ?
C32 C37 1.39 . ?
C33 C34 1.39 . ?
C34 C35 1.39 . ?
C35 C36 1.39 . ?
C36 C37 1.39 . ?
C38 C39 1.39 . ?
C38 C43 1.39 . ?
C39 C40 1.39 . ?
C40 C41 1.39 . ?
C41 C42 1.39 . ?
C42 C43 1.39 . ?
C44 C45 1.39 . ?
C44 C49 1.39 . ?
C45 C46 1.39 . ?
C46 C47 1.39 . ?
C47 C48 1.39 . ?
C48 C49 1.39 . ?
C51 C52 1.39 . ?
C51 C56 1.39 . ?
C52 C53 1.39 . ?
C53 C54 1.39 . ?
C54 C55 1.39 . ?
C55 C56 1.39 . ?
C57 C58 1.39 . ?
C57 C62 1.39 . ?
C58 C59 1.39 . ?
C59 C60 1.39 . ?
C60 C61 1.39 . ?
C61 C62 1.39 . ?
C63 C67 1.43(2) . ?
C63 C64 1.45(3) . ?
C64 C65 1.41(4) . ?
C65 C66 1.44(3) . ?
C66 C67 1.40(2) . ?
C68 C72 1.40(3) . ?
C68 C69 1.42(3) . ?
C69 C70 1.40(3) . ?
C70 C71 1.41(3) . ?
C71 C72 1.44(3) . ?
C73 C74 1.42(2) . ?
C73 C77 1.43(2) . ?
C74 C75 1.43(3) . ?
C75 C76 1.38(2) . ?
C76 C77 1.39(2) . ?
C78 C79 1.36(4) . ?
C78 C82 1.40(4) . ?
C79 C80 1.33(3) . ?
C80 C81 1.34(3) . ?
C81 C82 1.44(4) . ?
O90 C91 1.20(2) . ?
C91 C92 1.44(2) . ?
C91 C93 1.45(2) . ?
O95 C96 1.17(3) . ?
C96 C98 1.44(3) . ?
C96 C97 1.46(3) . ?
